data_2217020
loop_
_publ_author_name
'Zeng, Tao'
'Hou, Yu-Ping'

_publ_section_title
;
 2,6-Di-<i>tert</i>-butyl-4-(dimethylaminomethyl)phenol
;
_journal_coeditor_code DN2296
_journal_issue 1
_journal_name_full 'Acta Crystallographica Section E'
_journal_page_first o215
_journal_page_last o215
_journal_paper_doi 10.1107/S1600536807065117
_journal_volume 64
_journal_year 2008
_chemical_formula_iupac 'C17 H29 N O'
_chemical_formula_moiety 'C17 H29 N O'
_chemical_formula_sum 'C17 H29 N O'
_chemical_formula_weight 263.41
_chemical_name_systematic
;
2,6-Di-<i>tert</i>-butyl-4-(dimethylaminomethyl)phenol
;
_space_group_IT_number 5
_symmetry_cell_setting monoclinic
_symmetry_space_group_name_Hall 'C 2y'
_symmetry_space_group_name_H-M 'C 1 2 1'
_atom_sites_solution_hydrogens geom
_atom_sites_solution_primary direct
_atom_sites_solution_secondary difmap
_audit_creation_method SHELXL97
_cell_angle_alpha 90.00
_cell_angle_beta 122.965(5)
_cell_angle_gamma 90.00
_cell_formula_units_Z 8
_cell_length_a 28.731(9)
_cell_length_b 8.912(3)
_cell_length_c 16.112(5)
_cell_measurement_reflns_used 2365
_cell_measurement_temperature 294(2)
_cell_measurement_theta_max 21.02
_cell_measurement_theta_min 2.44
_cell_volume 3461.3(19)
_computing_cell_refinement 'SAINT (Bruker, 1997)'
_computing_data_collection 'SMART (Bruker, 1997)'
_computing_data_reduction 'SAINT (Bruker, 1997)'
_computing_molecular_graphics
;
ORTEPIII (Burnett & Johnson, 1996), ORTEP-3 for Windows (Farrugia,
1997)
and PLATON (Spek, 2003)
;
_computing_publication_material 'SHELXL97 (Sheldrick, 1997)'
_computing_structure_refinement 'SHELXL97 (Sheldrick, 1997)'
_computing_structure_solution 'SHELXS97 (Sheldrick, 1997)'
_diffrn_ambient_temperature 294(2)
_diffrn_measured_fraction_theta_full 0.990
_diffrn_measured_fraction_theta_max 0.990
_diffrn_measurement_device_type 'Bruker SMART CCD area-detector'
_diffrn_measurement_method '\f and \w scans'
_diffrn_radiation_monochromator graphite
_diffrn_radiation_source 'fine-focus sealed tube'
_diffrn_radiation_type MoK\a
_diffrn_radiation_wavelength 0.71073
_diffrn_reflns_av_R_equivalents 0.0395
_diffrn_reflns_av_sigmaI/netI 0.0576
_diffrn_reflns_limit_h_max 29
_diffrn_reflns_limit_h_min -35
_diffrn_reflns_limit_k_max 11
_diffrn_reflns_limit_k_min -11
_diffrn_reflns_limit_l_max 20
_diffrn_reflns_limit_l_min 0
_diffrn_reflns_number 6903
_diffrn_reflns_theta_full 26.41
_diffrn_reflns_theta_max 26.41
_diffrn_reflns_theta_min 1.53
_diffrn_standards_decay_% 0
_diffrn_standards_interval_count 0
_diffrn_standards_interval_time 0
_diffrn_standards_number 0
_exptl_absorpt_coefficient_mu 0.061
_exptl_absorpt_correction_T_max 0.989
_exptl_absorpt_correction_T_min 0.978
_exptl_absorpt_correction_type multi-scan
_exptl_absorpt_process_details '(SADABS; Sheldrick, 1996)'
_exptl_crystal_colour colourless
_exptl_crystal_density_diffrn 1.011
_exptl_crystal_density_method 'not measured'
_exptl_crystal_description block
_exptl_crystal_F_000 1168
_exptl_crystal_size_max 0.24
_exptl_crystal_size_mid 0.22
_exptl_crystal_size_min 0.20
_refine_diff_density_max 0.124
_refine_diff_density_min -0.180
_refine_ls_extinction_method none
_refine_ls_goodness_of_fit_ref 0.985
_refine_ls_hydrogen_treatment constr
_refine_ls_matrix_type full
_refine_ls_number_parameters 359
_refine_ls_number_reflns 3752
_refine_ls_number_restraints 3
_refine_ls_restrained_S_all 0.984
_refine_ls_R_factor_all 0.0887
_refine_ls_R_factor_gt 0.0436
_refine_ls_shift/su_max 0.001
_refine_ls_shift/su_mean 0.000
_refine_ls_structure_factor_coef Fsqd
_refine_ls_weighting_details 'calc w=1/[\s^2^(Fo^2^)+(0.0567P)^2^+0.0000P] where P=(Fo^2^+2Fc^2^)/3'
_refine_ls_weighting_scheme calc
_refine_ls_wR_factor_gt 0.0940
_refine_ls_wR_factor_ref 0.1120
_reflns_number_gt 2317
_reflns_number_total 3752
_reflns_threshold_expression I>2\s(I)
_cod_data_source_file dn2296.cif
_cod_data_source_block I
_cod_depositor_comments
;
The following automatic conversions were performed:
'_symmetry_cell_setting' value 'Monoclinic' changed to 'monoclinic'
according to '/home/saulius/struct/CIF-dictionaries/cif_core.dic'
dictionary named 'cif_core.dic' version 2.4.1 from 2010-06-29.

Automatic conversion script
Id: cif_fix_enum 1527 2010-12-29 10:47:43Z saulius 

The following automatic conversions were performed:

'_symmetry_cell_setting' value 'Monoclinic' changed to 'monoclinic'
according to /home/saulius/struct/CIF-dictionaries/cif_core.dic
dictionary named 'cif_core.dic' version 2.4.1 from 2010-06-29.

Automatic conversion script
Id: cif_fix_values 1715 2011-07-08 13:25:40Z adriana 
;
_cod_original_cell_volume 3461.4(19)
_cod_original_sg_symbol_Hall 'C 2y '
_cod_original_sg_symbol_H-M 'C2 '
_cod_database_code 2217020
_cod_database_fobs_code 2217020

loop_
_symmetry_equiv_pos_as_xyz
'x, y, z'
'-x, y, -z'
'x+1/2, y+1/2, z'
'-x+1/2, y+1/2, -z'

loop_
_atom_site_type_symbol
_atom_site_label
_atom_site_fract_x
_atom_site_fract_y
_atom_site_fract_z
_atom_site_U_iso_or_equiv
_atom_site_adp_type
_atom_site_calc_flag
_atom_site_refinement_flags
_atom_site_occupancy
O O1 0.96396(9) -0.0075(3) 0.26691(14) 0.0632(7) Uani d D 1
H H1 0.9775 -0.0898 0.2629 0.076 Uiso d RD 1
O O2 1.20963(9) 0.0785(3) 0.24701(16) 0.0604(6) Uani d D 1
H H2 1.1990 0.1526 0.2069 0.073 Uiso d RD 1
N N1 0.76397(10) 0.2845(3) -0.13626(17) 0.0531(7) Uani d . 1
N N2 1.05111(10) -0.2181(3) 0.37179(17) 0.0466(6) Uani d . 1
C C1 0.91498(12) 0.0341(3) 0.1819(2) 0.0442(7) Uani d . 1
C C2 0.89225(12) -0.0421(3) 0.0907(2) 0.0442(7) Uani d . 1
C C3 0.84136(12) 0.0109(4) 0.0118(2) 0.0478(8) Uani d . 1
H H3 0.8253 -0.0377 -0.0488 0.057 Uiso calc R 1
C C4 0.81353(12) 0.1321(4) 0.0193(2) 0.0486(8) Uani d . 1
C C5 0.83809(12) 0.2039(4) 0.1103(2) 0.0488(8) Uani d . 1
H H5 0.8198 0.2850 0.1163 0.059 Uiso calc R 1
C C6 0.88894(12) 0.1598(3) 0.1930(2) 0.0445(8) Uani d . 1
C C7 0.91528(13) 0.2442(4) 0.2931(2) 0.0503(8) Uani d . 1
C C8 0.91655(15) 0.1407(4) 0.3709(2) 0.0657(10) Uani d . 1
H H8A 0.9389 0.0542 0.3808 0.099 Uiso calc R 1
H H8B 0.8795 0.1093 0.3481 0.099 Uiso calc R 1
H H8C 0.9320 0.1940 0.4322 0.099 Uiso calc R 1
C C9 0.97393(13) 0.3002(4) 0.3292(3) 0.0663(10) Uani d . 1
H H9A 0.9881 0.3577 0.3887 0.099 Uiso calc R 1
H H9B 0.9726 0.3621 0.2792 0.099 Uiso calc R 1
H H9C 0.9978 0.2158 0.3424 0.099 Uiso calc R 1
C C10 0.88150(15) 0.3852(4) 0.2835(3) 0.0685(10) Uani d . 1
H H10A 0.8984 0.4338 0.3467 0.103 Uiso calc R 1
H H10B 0.8443 0.3565 0.2614 0.103 Uiso calc R 1
H H10C 0.8808 0.4530 0.2365 0.103 Uiso calc R 1
C C11 0.92034(13) -0.1804(4) 0.0773(2) 0.0517(8) Uani d . 1
C C12 0.97975(13) -0.1438(4) 0.1057(2) 0.0610(9) Uani d . 1
H H12A 0.9948 -0.2285 0.0913 0.091 Uiso calc R 1
H H12B 1.0025 -0.1214 0.1751 0.091 Uiso calc R 1
H H12C 0.9789 -0.0585 0.0684 0.091 Uiso calc R 1
C C13 0.91972(15) -0.3122(4) 0.1393(3) 0.0674(10) Uani d . 1
H H13A 0.8821 -0.3347 0.1180 0.101 Uiso calc R 1
H H13B 0.9403 -0.2846 0.2080 0.101 Uiso calc R 1
H H13C 0.9364 -0.3990 0.1305 0.101 Uiso calc R 1
C C14 0.88828(15) -0.2344(5) -0.0307(2) 0.0774(11) Uani d . 1
H H14A 0.8867 -0.1550 -0.0724 0.116 Uiso calc R 1
H H14B 0.8513 -0.2623 -0.0507 0.116 Uiso calc R 1
H H14C 0.9068 -0.3195 -0.0364 0.116 Uiso calc R 1
C C15 0.75856(13) 0.1836(4) -0.0695(2) 0.0594(9) Uani d . 1
H H15A 0.7373 0.0961 -0.1066 0.071 Uiso calc R 1
H H15B 0.7379 0.2349 -0.0463 0.071 Uiso calc R 1
C C16 0.78926(17) 0.4270(4) -0.0877(3) 0.0712(11) Uani d . 1
H H16A 0.7927 0.4902 -0.1323 0.107 Uiso calc R 1
H H16B 0.8253 0.4087 -0.0296 0.107 Uiso calc R 1
H H16C 0.7663 0.4757 -0.0694 0.107 Uiso calc R 1
C C17 0.70858(14) 0.3107(5) -0.2253(3) 0.0816(12) Uani d . 1
H H17A 0.6856 0.3598 -0.2071 0.122 Uiso calc R 1
H H17B 0.6922 0.2164 -0.2563 0.122 Uiso calc R 1
H H17C 0.7118 0.3730 -0.2706 0.122 Uiso calc R 1
C C18 1.17964(12) 0.0384(3) 0.2871(2) 0.0412(7) Uani d . 1
C C19 1.20150(11) -0.0867(3) 0.3518(2) 0.0404(7) Uani d . 1
C C20 1.17375(11) -0.1308(4) 0.3964(2) 0.0458(7) Uani d . 1
H H20 1.1880 -0.2108 0.4406 0.055 Uiso calc R 1
C C21 1.12606(12) -0.0621(4) 0.3786(2) 0.0446(7) Uani d . 1
C C22 1.10584(12) 0.0591(4) 0.3143(2) 0.0441(7) Uani d . 1
H H22 1.0739 0.1067 0.3023 0.053 Uiso calc R 1
C C23 1.13113(12) 0.1136(3) 0.2665(2) 0.0412(7) Uani d . 1
C C24 1.10825(12) 0.2547(3) 0.2001(2) 0.0483(8) Uani d . 1
C C25 1.05452(14) 0.3120(4) 0.1893(3) 0.0717(10) Uani d . 1
H H25A 1.0268 0.2348 0.1605 0.108 Uiso calc R 1
H H25B 1.0414 0.3991 0.1475 0.108 Uiso calc R 1
H H25C 1.0620 0.3379 0.2533 0.108 Uiso calc R 1
C C26 1.15096(15) 0.3832(4) 0.2467(3) 0.0664(10) Uani d . 1
H H26A 1.1587 0.4053 0.3114 0.100 Uiso calc R 1
H H26B 1.1362 0.4709 0.2058 0.100 Uiso calc R 1
H H26C 1.1846 0.3534 0.2520 0.100 Uiso calc R 1
C C27 1.09303(14) 0.2209(4) 0.0937(2) 0.0634(10) Uani d . 1
H H27A 1.1259 0.1938 0.0956 0.095 Uiso calc R 1
H H27B 1.0768 0.3085 0.0532 0.095 Uiso calc R 1
H H27C 1.0670 0.1395 0.0664 0.095 Uiso calc R 1
C C28 1.25469(11) -0.1685(3) 0.3744(2) 0.0468(8) Uani d . 1
C C29 1.30491(13) -0.0619(5) 0.4262(2) 0.0657(10) Uani d . 1
H H29A 1.3382 -0.1173 0.4467 0.099 Uiso calc R 1
H H29B 1.3076 -0.0179 0.4830 0.099 Uiso calc R 1
H H29C 1.3003 0.0159 0.3811 0.099 Uiso calc R 1
C C30 1.24665(13) -0.2338(4) 0.2788(2) 0.0596(9) Uani d . 1
H H30A 1.2413 -0.1533 0.2348 0.089 Uiso calc R 1
H H30B 1.2147 -0.2981 0.2473 0.089 Uiso calc R 1
H H30C 1.2789 -0.2904 0.2947 0.089 Uiso calc R 1
C C31 1.26844(15) -0.3037(5) 0.4444(3) 0.0738(11) Uani d . 1
H H31A 1.3006 -0.3546 0.4547 0.111 Uiso calc R 1
H H31B 1.2376 -0.3717 0.4152 0.111 Uiso calc R 1
H H31C 1.2757 -0.2688 0.5067 0.111 Uiso calc R 1
C C32 1.09783(13) -0.1136(4) 0.4303(2) 0.0552(9) Uani d . 1
H H32A 1.1252 -0.1622 0.4919 0.066 Uiso calc R 1
H H32B 1.0843 -0.0261 0.4466 0.066 Uiso calc R 1
C C33 1.06835(14) -0.3538(4) 0.3442(3) 0.0620(9) Uani d . 1
H H33A 1.0960 -0.4056 0.4029 0.093 Uiso calc R 1
H H33B 1.0835 -0.3266 0.3059 0.093 Uiso calc R 1
H H33C 1.0368 -0.4181 0.3057 0.093 Uiso calc R 1
C C34 1.02793(14) -0.2575(5) 0.4305(3) 0.0706(11) Uani d . 1
H H34A 0.9968 -0.3233 0.3929 0.106 Uiso calc R 1
H H34B 1.0161 -0.1680 0.4470 0.106 Uiso calc R 1
H H34C 1.0557 -0.3072 0.4902 0.106 Uiso calc R 1

loop_
_atom_site_aniso_label
_atom_site_aniso_U_11
_atom_site_aniso_U_22
_atom_site_aniso_U_33
_atom_site_aniso_U_12
_atom_site_aniso_U_13
_atom_site_aniso_U_23
O1 0.0632(14) 0.0591(14) 0.0435(12) 0.0226(12) 0.0135(11) -0.0036(11)
O2 0.0607(14) 0.0630(14) 0.0759(15) 0.0133(12) 0.0490(12) 0.0255(13)
N1 0.0567(16) 0.0494(16) 0.0451(14) 0.0094(14) 0.0225(13) 0.0080(13)
N2 0.0505(15) 0.0470(15) 0.0540(14) 0.0018(13) 0.0359(13) 0.0041(13)
C1 0.0402(17) 0.0464(19) 0.0407(16) 0.0025(15) 0.0185(14) 0.0058(15)
C2 0.0463(18) 0.0427(18) 0.0411(17) -0.0050(15) 0.0222(15) 0.0025(15)
C3 0.0455(18) 0.0478(19) 0.0395(16) -0.0097(15) 0.0162(15) 0.0009(14)
C4 0.0409(17) 0.054(2) 0.0487(18) -0.0009(16) 0.0227(15) 0.0098(16)
C5 0.0469(18) 0.0479(18) 0.058(2) 0.0057(15) 0.0327(17) 0.0112(16)
C6 0.0457(18) 0.0461(19) 0.0457(17) -0.0019(15) 0.0276(16) 0.0043(15)
C7 0.0529(19) 0.050(2) 0.0565(19) -0.0006(16) 0.0356(16) -0.0011(16)
C8 0.080(3) 0.071(2) 0.055(2) 0.004(2) 0.0430(19) 0.0030(19)
C9 0.063(2) 0.065(2) 0.076(2) -0.0129(19) 0.0405(19) -0.015(2)
C10 0.080(2) 0.063(2) 0.072(2) 0.010(2) 0.048(2) -0.003(2)
C11 0.0546(19) 0.0449(18) 0.0439(17) 0.0024(16) 0.0193(15) -0.0038(15)
C12 0.065(2) 0.062(2) 0.0564(19) 0.0093(19) 0.0335(17) -0.0006(18)
C13 0.071(2) 0.044(2) 0.072(2) -0.0013(18) 0.029(2) 0.0050(18)
C14 0.084(3) 0.065(2) 0.056(2) 0.006(2) 0.0209(19) -0.014(2)
C15 0.0464(19) 0.065(2) 0.058(2) 0.0038(17) 0.0227(16) 0.0119(18)
C16 0.101(3) 0.049(2) 0.070(2) 0.006(2) 0.050(2) 0.0000(18)
C17 0.070(2) 0.093(3) 0.060(2) 0.028(2) 0.021(2) 0.019(2)
C18 0.0420(17) 0.0431(17) 0.0387(15) -0.0036(14) 0.0220(14) -0.0010(14)
C19 0.0360(16) 0.0428(18) 0.0347(15) -0.0041(13) 0.0144(13) -0.0039(13)
C20 0.0453(18) 0.0444(17) 0.0399(16) -0.0064(15) 0.0182(14) 0.0009(14)
C21 0.0435(18) 0.0500(19) 0.0414(16) -0.0099(16) 0.0238(14) -0.0088(15)
C22 0.0419(17) 0.0453(18) 0.0465(16) -0.0054(15) 0.0248(15) -0.0100(15)
C23 0.0392(16) 0.0386(17) 0.0423(16) -0.0044(14) 0.0199(14) -0.0079(13)
C24 0.0528(18) 0.0432(18) 0.0509(17) 0.0055(16) 0.0296(15) -0.0011(15)
C25 0.075(2) 0.059(2) 0.089(3) 0.023(2) 0.050(2) 0.012(2)
C26 0.080(2) 0.0441(19) 0.076(2) -0.0067(19) 0.043(2) -0.0042(19)
C27 0.067(2) 0.067(2) 0.0489(19) 0.016(2) 0.0262(17) 0.0066(18)
C28 0.0370(16) 0.0526(19) 0.0404(17) 0.0061(15) 0.0144(14) 0.0058(15)
C29 0.0404(18) 0.081(3) 0.062(2) -0.0071(18) 0.0188(16) -0.013(2)
C30 0.0496(18) 0.061(2) 0.059(2) 0.0088(18) 0.0236(17) -0.0061(18)
C31 0.063(2) 0.074(3) 0.076(2) 0.021(2) 0.032(2) 0.028(2)
C32 0.062(2) 0.061(2) 0.0483(18) -0.0064(18) 0.0341(17) -0.0044(17)
C33 0.052(2) 0.049(2) 0.081(2) 0.0040(17) 0.0329(18) 0.0002(19)
C34 0.073(2) 0.086(3) 0.072(2) 0.003(2) 0.052(2) 0.020(2)

loop_
_atom_type_symbol
_atom_type_description
_atom_type_scat_dispersion_real
_atom_type_scat_dispersion_imag
_atom_type_scat_source
C C 0.0033 0.0016 'International Tables Vol C Tables 4.2.6.8 and 6.1.1.4'
H H 0.0000 0.0000 'International Tables Vol C Tables 4.2.6.8 and 6.1.1.4'
N N 0.0061 0.0033 'International Tables Vol C Tables 4.2.6.8 and 6.1.1.4'
O O 0.0106 0.0060 'International Tables Vol C Tables 4.2.6.8 and 6.1.1.4'

loop_
_geom_angle_atom_site_label_1
_geom_angle_atom_site_label_2
_geom_angle_atom_site_label_3
_geom_angle
C1 O1 H1 114.8
C18 O2 H2 119.8
C16 N1 C17 110.1(3)
C16 N1 C15 111.0(2)
C17 N1 C15 108.7(3)
C33 N2 C34 110.2(3)
C33 N2 C32 112.0(2)
C34 N2 C32 108.3(2)
O1 C1 C6 114.4(2)
O1 C1 C2 123.2(3)
C6 C1 C2 122.4(3)
C3 C2 C1 116.4(3)
C3 C2 C11 120.5(3)
C1 C2 C11 123.1(3)
C4 C3 C2 123.5(3)
C4 C3 H3 118.3
C2 C3 H3 118.3
C3 C4 C5 117.6(3)
C3 C4 C15 120.6(3)
C5 C4 C15 121.8(3)
C4 C5 C6 123.0(3)
C4 C5 H5 118.5
C6 C5 H5 118.5
C5 C6 C1 117.0(3)
C5 C6 C7 121.4(3)
C1 C6 C7 121.6(3)
C9 C7 C8 110.5(3)
C9 C7 C10 105.9(3)
C8 C7 C10 107.7(3)
C9 C7 C6 111.4(2)
C8 C7 C6 109.7(2)
C10 C7 C6 111.5(3)
C7 C8 H8A 109.5
C7 C8 H8B 109.5
H8A C8 H8B 109.5
C7 C8 H8C 109.5
H8A C8 H8C 109.5
H8B C8 H8C 109.5
C7 C9 H9A 109.5
C7 C9 H9B 109.5
H9A C9 H9B 109.5
C7 C9 H9C 109.5
H9A C9 H9C 109.5
H9B C9 H9C 109.5
C7 C10 H10A 109.5
C7 C10 H10B 109.5
H10A C10 H10B 109.5
C7 C10 H10C 109.5
H10A C10 H10C 109.5
H10B C10 H10C 109.5
C14 C11 C12 106.7(3)
C14 C11 C13 106.5(3)
C12 C11 C13 111.6(3)
C14 C11 C2 111.7(3)
C12 C11 C2 111.5(3)
C13 C11 C2 108.8(2)
C11 C12 H12A 109.5
C11 C12 H12B 109.5
H12A C12 H12B 109.5
C11 C12 H12C 109.5
H12A C12 H12C 109.5
H12B C12 H12C 109.5
C11 C13 H13A 109.5
C11 C13 H13B 109.5
H13A C13 H13B 109.5
C11 C13 H13C 109.5
H13A C13 H13C 109.5
H13B C13 H13C 109.5
C11 C14 H14A 109.5
C11 C14 H14B 109.5
H14A C14 H14B 109.5
C11 C14 H14C 109.5
H14A C14 H14C 109.5
H14B C14 H14C 109.5
N1 C15 C4 113.8(3)
N1 C15 H15A 108.8
C4 C15 H15A 108.8
N1 C15 H15B 108.8
C4 C15 H15B 108.8
H15A C15 H15B 107.7
N1 C16 H16A 109.5
N1 C16 H16B 109.5
H16A C16 H16B 109.5
N1 C16 H16C 109.5
H16A C16 H16C 109.5
H16B C16 H16C 109.5
N1 C17 H17A 109.5
N1 C17 H17B 109.5
H17A C17 H17B 109.5
N1 C17 H17C 109.5
H17A C17 H17C 109.5
H17B C17 H17C 109.5
O2 C18 C23 123.8(2)
O2 C18 C19 114.1(2)
C23 C18 C19 122.1(3)
C20 C19 C18 117.0(3)
C20 C19 C28 121.1(3)
C18 C19 C28 121.9(3)
C21 C20 C19 123.4(3)
C21 C20 H20 118.3
C19 C20 H20 118.3
C20 C21 C22 117.8(3)
C20 C21 C32 121.2(3)
C22 C21 C32 121.0(3)
C21 C22 C23 123.3(3)
C21 C22 H22 118.4
C23 C22 H22 118.4
C22 C23 C18 116.5(3)
C22 C23 C24 120.6(3)
C18 C23 C24 122.8(3)
C26 C24 C25 106.9(3)
C26 C24 C23 109.9(2)
C25 C24 C23 111.7(3)
C26 C24 C27 110.7(3)
C25 C24 C27 106.1(3)
C23 C24 C27 111.3(3)
C24 C25 H25A 109.5
C24 C25 H25B 109.5
H25A C25 H25B 109.5
C24 C25 H25C 109.5
H25A C25 H25C 109.5
H25B C25 H25C 109.5
C24 C26 H26A 109.5
C24 C26 H26B 109.5
H26A C26 H26B 109.5
C24 C26 H26C 109.5
H26A C26 H26C 109.5
H26B C26 H26C 109.5
C24 C27 H27A 109.5
C24 C27 H27B 109.5
H27A C27 H27B 109.5
C24 C27 H27C 109.5
H27A C27 H27C 109.5
H27B C27 H27C 109.5
C29 C28 C30 111.1(3)
C29 C28 C19 110.6(3)
C30 C28 C19 110.5(2)
C29 C28 C31 107.1(2)
C30 C28 C31 105.9(3)
C19 C28 C31 111.5(3)
C28 C29 H29A 109.5
C28 C29 H29B 109.5
H29A C29 H29B 109.5
C28 C29 H29C 109.5
H29A C29 H29C 109.5
H29B C29 H29C 109.5
C28 C30 H30A 109.5
C28 C30 H30B 109.5
H30A C30 H30B 109.5
C28 C30 H30C 109.5
H30A C30 H30C 109.5
H30B C30 H30C 109.5
C28 C31 H31A 109.5
C28 C31 H31B 109.5
H31A C31 H31B 109.5
C28 C31 H31C 109.5
H31A C31 H31C 109.5
H31B C31 H31C 109.5
N2 C32 C21 114.4(2)
N2 C32 H32A 108.7
C21 C32 H32A 108.7
N2 C32 H32B 108.7
C21 C32 H32B 108.7
H32A C32 H32B 107.6
N2 C33 H33A 109.5
N2 C33 H33B 109.5
H33A C33 H33B 109.5
N2 C33 H33C 109.5
H33A C33 H33C 109.5
H33B C33 H33C 109.5
N2 C34 H34A 109.5
N2 C34 H34B 109.5
H34A C34 H34B 109.5
N2 C34 H34C 109.5
H34A C34 H34C 109.5
H34B C34 H34C 109.5

loop_
_geom_bond_atom_site_label_1
_geom_bond_atom_site_label_2
_geom_bond_distance
O1 C1 1.377(3)
O1 H1 0.8495
O2 C18 1.376(3)
O2 H2 0.8557
N1 C16 1.461(4)
N1 C17 1.470(4)
N1 C15 1.474(4)
N2 C33 1.465(4)
N2 C34 1.466(4)
N2 C32 1.477(4)
C1 C6 1.411(4)
C1 C2 1.415(4)
C2 C3 1.398(4)
C2 C11 1.552(5)
C3 C4 1.387(4)
C3 H3 0.9300
C4 C5 1.390(4)
C4 C15 1.514(4)
C5 C6 1.395(4)
C5 H5 0.9300
C6 C7 1.552(4)
C7 C9 1.536(4)
C7 C8 1.541(4)
C7 C10 1.543(5)
C8 H8A 0.9600
C8 H8B 0.9600
C8 H8C 0.9600
C9 H9A 0.9600
C9 H9B 0.9600
C9 H9C 0.9600
C10 H10A 0.9600
C10 H10B 0.9600
C10 H10C 0.9600
C11 C14 1.537(4)
C11 C12 1.542(4)
C11 C13 1.549(5)
C12 H12A 0.9600
C12 H12B 0.9600
C12 H12C 0.9600
C13 H13A 0.9600
C13 H13B 0.9600
C13 H13C 0.9600
C14 H14A 0.9600
C14 H14B 0.9600
C14 H14C 0.9600
C15 H15A 0.9700
C15 H15B 0.9700
C16 H16A 0.9600
C16 H16B 0.9600
C16 H16C 0.9600
C17 H17A 0.9600
C17 H17B 0.9600
C17 H17C 0.9600
C18 C23 1.413(4)
C18 C19 1.419(4)
C19 C20 1.389(4)
C19 C28 1.547(4)
C20 C21 1.381(4)
C20 H20 0.9300
C21 C22 1.387(4)
C21 C32 1.515(4)
C22 C23 1.403(4)
C22 H22 0.9300
C23 C24 1.547(4)
C24 C26 1.542(4)
C24 C25 1.543(4)
C24 C27 1.551(4)
C25 H25A 0.9600
C25 H25B 0.9600
C25 H25C 0.9600
C26 H26A 0.9600
C26 H26B 0.9600
C26 H26C 0.9600
C27 H27A 0.9600
C27 H27B 0.9600
C27 H27C 0.9600
C28 C29 1.540(4)
C28 C30 1.543(4)
C28 C31 1.547(5)
C29 H29A 0.9600
C29 H29B 0.9600
C29 H29C 0.9600
C30 H30A 0.9600
C30 H30B 0.9600
C30 H30C 0.9600
C31 H31A 0.9600
C31 H31B 0.9600
C31 H31C 0.9600
C32 H32A 0.9700
C32 H32B 0.9700
C33 H33A 0.9600
C33 H33B 0.9600
C33 H33C 0.9600
C34 H34A 0.9600
C34 H34B 0.9600
C34 H34C 0.9600

loop_
_geom_hbond_atom_site_label_D
_geom_hbond_atom_site_label_H
_geom_hbond_atom_site_label_A
_geom_hbond_site_symmetry_A
_geom_hbond_distance_DH
_geom_hbond_distance_HA
_geom_hbond_distance_DA
_geom_hbond_angle_DHA
O1 H1 N2 . 0.85 2.20 2.836(3) 132.2
O2 H2 N1 2_755 0.86 2.26 2.933(3) 135.0

loop_
_cod_related_entry_id
_cod_related_entry_database
_cod_related_entry_code
1 ChemSpider 59976
